data_4130301
loop_
_publ_author_name
'Luo, Feng'
'Yan, Changsheng'
'Dang, Lilong'
'Krishna, Rajamani'
'Zhou, Wei'
'Wu, Hui'
'Dong, Xinglong'
'Han, Yu'
'Hu, Tong-Liang'
'O'Keeffe, Michael'
'Wang, Lingling'
'Luo, Mingbiao'
'Lin, Rui-Biao'
'Chen, Banglin'

_publ_section_title
;
 UTSA-74: A MOF-74 Isomer with Two Accessible Binding Sites per Metal
 Center for Highly Selective Gas Separation.
;
_journal_issue 17
_journal_name_full 'Journal of the American Chemical Society'
_journal_page_first 5678
_journal_page_last 5684
_journal_paper_doi 10.1021/jacs.6b02030
_journal_volume 138
_journal_year 2016
_chemical_formula_sum 'C24 H6 O18 Zn6'
_chemical_formula_weight 974.51
_space_group_IT_number 167
_space_group_name_Hall '-R 3 2"c'
_space_group_name_H-M_alt 'R -3 c :H'
_symmetry_cell_setting rhombohedral
_symmetry_space_group_name_H-M 'R -3 c :H'
_atom_sites_solution_hydrogens geom
_atom_sites_solution_primary direct
_atom_sites_solution_secondary difmap
_audit_creation_method SHELXL-97
_cell_angle_alpha 90.00
_cell_angle_beta 90.00
_cell_angle_gamma 120.00
_cell_formula_units_Z 6
_cell_length_a 22.9556(13)
_cell_length_b 22.9556(13)
_cell_length_c 15.883(2)
_cell_measurement_reflns_used 4596
_cell_measurement_temperature 296(2)
_cell_measurement_theta_max 26.00
_cell_measurement_theta_min 2.76
_cell_volume 7248.4(11)
_computing_cell_refinement 'Bruker SMART'
_computing_data_collection 'Bruker SMART'
_computing_data_reduction 'Bruker SAINT'
_computing_molecular_graphics 'Bruker SHELXTL'
_computing_publication_material 'Bruker SHELXTL'
_computing_structure_refinement 'SHELXL-97 (Sheldrick, 1997)'
_computing_structure_solution 'SHELXS-97 (Sheldrick, 1990)'
_diffrn_ambient_temperature 296(2)
_diffrn_measured_fraction_theta_full 0.996
_diffrn_measured_fraction_theta_max 0.996
_diffrn_measurement_device_type 'CCD area detector'
_diffrn_measurement_method 'phi and omega scans'
_diffrn_radiation_monochromator graphite
_diffrn_radiation_source 'fine-focus sealed tube'
_diffrn_radiation_type MoK\a
_diffrn_radiation_wavelength 0.71073
_diffrn_reflns_av_R_equivalents 0.1124
_diffrn_reflns_av_sigmaI/netI 0.0818
_diffrn_reflns_limit_h_max 27
_diffrn_reflns_limit_h_min -27
_diffrn_reflns_limit_k_max 25
_diffrn_reflns_limit_k_min -27
_diffrn_reflns_limit_l_max 16
_diffrn_reflns_limit_l_min -18
_diffrn_reflns_number 7060
_diffrn_reflns_theta_full 25.00
_diffrn_reflns_theta_max 25.00
_diffrn_reflns_theta_min 2.76
_exptl_absorpt_coefficient_mu 2.982
_exptl_absorpt_correction_T_max 0.7964
_exptl_absorpt_correction_T_min 0.6159
_exptl_absorpt_correction_type multi-scan
_exptl_crystal_colour Colorless
_exptl_crystal_density_diffrn 1.340
_exptl_crystal_density_method 'not measured'
_exptl_crystal_description Block
_exptl_crystal_F_000 2844
_exptl_crystal_size_max 0.18
_exptl_crystal_size_mid 0.08
_exptl_crystal_size_min 0.08
_platon_squeeze_details
;
;
_refine_diff_density_max 1.405
_refine_diff_density_min -1.094
_refine_diff_density_rms 0.170
_refine_ls_extinction_method none
_refine_ls_goodness_of_fit_ref 0.915
_refine_ls_hydrogen_treatment mixed
_refine_ls_matrix_type full
_refine_ls_number_parameters 75
_refine_ls_number_reflns 1421
_refine_ls_number_restraints 0
_refine_ls_restrained_S_all 0.915
_refine_ls_R_factor_all 0.1440
_refine_ls_R_factor_gt 0.1221
_refine_ls_shift/su_max 0.000
_refine_ls_shift/su_mean 0.000
_refine_ls_structure_factor_coef Fsqd
_refine_ls_weighting_details 'calc w=1/[\s^2^(Fo^2^)+(0.0300P)^2^+500.0000P] where P=(Fo^2^+2Fc^2^)/3'
_refine_ls_weighting_scheme calc
_refine_ls_wR_factor_gt 0.2445
_refine_ls_wR_factor_ref 0.2588
_reflns_number_gt 1022
_reflns_number_total 1421
_reflns_threshold_expression >2sigma(I)
_cod_data_source_file ja6b02030_si_003.cif
_cod_data_source_block UTSA74a
_cod_depositor_comments
;
The following automatic conversions were performed:

data item '_exptl_absorpt_correction_type' value 'Multi-scan' was
changed to 'multi-scan' in accordance with the
/home/saulius/struct/COD-crude-data/automatic-downloads/DataCite-retrospective/ACS/depositions/lib/dictionaries/cif_core.dic
dictionary named 'cif_core.dic' version 2.4.2 last updated on
2011-04-26.

data item '_symmetry_cell_setting' value 'Rhombohedral' was changed
to 'rhombohedral' in accordance with the
/home/saulius/struct/COD-crude-data/automatic-downloads/DataCite-retrospective/ACS/depositions/lib/dictionaries/cif_core.dic
dictionary named 'cif_core.dic' version 2.4.2 last updated on
2011-04-26.

Automatic conversion script
Id: cif_fix_values 6909 2019-04-08 15:41:33Z antanas 
;
_cod_original_cell_volume 7248.2(12)
_cod_original_sg_symbol_H-M R-3c
_cod_database_code 4130301

loop_
_symmetry_equiv_pos_as_xyz
'x, y, z'
'-y, x-y, z'
'-x+y, -x, z'
'y, x, -z+1/2'
'x-y, -y, -z+1/2'
'-x, -x+y, -z+1/2'
'x+2/3, y+1/3, z+1/3'
'-y+2/3, x-y+1/3, z+1/3'
'-x+y+2/3, -x+1/3, z+1/3'
'y+2/3, x+1/3, -z+5/6'
'x-y+2/3, -y+1/3, -z+5/6'
'-x+2/3, -x+y+1/3, -z+5/6'
'x+1/3, y+2/3, z+2/3'
'-y+1/3, x-y+2/3, z+2/3'
'-x+y+1/3, -x+2/3, z+2/3'
'y+1/3, x+2/3, -z+7/6'
'x-y+1/3, -y+2/3, -z+7/6'
'-x+1/3, -x+y+2/3, -z+7/6'
'-x, -y, -z'
'y, -x+y, -z'
'x-y, x, -z'
'-y, -x, z-1/2'
'-x+y, y, z-1/2'
'x, x-y, z-1/2'
'-x+2/3, -y+1/3, -z+1/3'
'y+2/3, -x+y+1/3, -z+1/3'
'x-y+2/3, x+1/3, -z+1/3'
'-y+2/3, -x+1/3, z-1/6'
'-x+y+2/3, y+1/3, z-1/6'
'x+2/3, x-y+1/3, z-1/6'
'-x+1/3, -y+2/3, -z+2/3'
'y+1/3, -x+y+2/3, -z+2/3'
'x-y+1/3, x+2/3, -z+2/3'
'-y+1/3, -x+2/3, z+1/6'
'-x+y+1/3, y+2/3, z+1/6'
'x+1/3, x-y+2/3, z+1/6'

loop_
_atom_site_label
_atom_site_type_symbol
_atom_site_fract_x
_atom_site_fract_y
_atom_site_fract_z
_atom_site_U_iso_or_equiv
_atom_site_adp_type
_atom_site_occupancy
_atom_site_symmetry_multiplicity
_atom_site_calc_flag
_atom_site_refinement_flags
O3 O 0.5967(5) 0.6303(4) 0.1623(5) 0.075(3) Uani 1 1 d .
C1 C 0.6750(8) 0.8328(7) -0.0788(7) 0.082(4) Uani 1 1 d .
C2 C 0.6878(7) 0.8924(6) -0.1214(6) 0.058(3) Uani 1 1 d .
C3 C 0.6527(7) 0.7731(7) -0.1239(8) 0.068(4) Uani 1 1 d .
H3 H 0.6427 0.7334 -0.0964 0.23(12) Uiso 1 1 calc R
C4 C 0.5754(7) 0.6248(5) 0.0877(7) 0.061(3) Uani 1 1 d .
O1 O 0.5936(5) 0.6790(4) 0.0450(5) 0.075(3) Uani 1 1 d .
O2 O 0.6835(5) 0.8343(4) 0.0060(4) 0.077(3) Uani 1 1 d .
Zn1 Zn 0.6667 0.76134(8) 0.0833 0.0629(7) Uani 1 2 d S
Zn2 Zn 0.6667 0.89294(14) 0.0833 0.184(3) Uani 1 2 d S

loop_
_atom_site_aniso_label
_atom_site_aniso_U_11
_atom_site_aniso_U_22
_atom_site_aniso_U_33
_atom_site_aniso_U_23
_atom_site_aniso_U_13
_atom_site_aniso_U_12
O3 0.099(7) 0.066(5) 0.049(5) 0.009(4) -0.001(5) 0.033(5)
C1 0.134(13) 0.062(8) 0.038(6) 0.008(6) -0.001(7) 0.038(9)
C2 0.103(9) 0.054(6) 0.017(5) -0.001(4) -0.006(5) 0.039(7)
C3 0.101(10) 0.054(7) 0.042(7) -0.001(5) 0.001(6) 0.034(7)
C4 0.088(9) 0.036(6) 0.040(6) 0.004(5) 0.010(6) 0.017(6)
O1 0.098(7) 0.050(5) 0.043(4) 0.006(4) 0.001(4) 0.011(5)
O2 0.154(9) 0.060(5) 0.028(4) 0.005(4) 0.007(5) 0.061(6)
Zn1 0.0961(17) 0.0599(9) 0.0447(11) -0.0009(5) -0.0018(10) 0.0481(9)
Zn2 0.419(8) 0.168(2) 0.0492(16) 0.0349(14) 0.070(3) 0.210(4)

loop_
_atom_type_symbol
_atom_type_description
_atom_type_scat_dispersion_real
_atom_type_scat_dispersion_imag
_atom_type_scat_source
C C 0.0033 0.0016 'International Tables Vol C Tables 4.2.6.8 and 6.1.1.4'
H H 0.0000 0.0000 'International Tables Vol C Tables 4.2.6.8 and 6.1.1.4'
O O 0.0106 0.0060 'International Tables Vol C Tables 4.2.6.8 and 6.1.1.4'
Zn Zn 0.2839 1.4301 'International Tables Vol C Tables 4.2.6.8 and 6.1.1.4'

loop_
_geom_angle_atom_site_label_1
_geom_angle_atom_site_label_2
_geom_angle_atom_site_label_3
_geom_angle
_geom_angle_site_symmetry_1
_geom_angle_site_symmetry_3
C4 O3 Zn2 126.3(8) . 26_455
O2 C1 C3 120.8(12) . .
O2 C1 C2 119.3(11) . .
C3 C1 C2 119.9(10) . .
C3 C2 C1 121.3(11) 31_664 .
C3 C2 C4 115.5(10) 31_664 29
C1 C2 C4 122.8(9) . 29
C1 C3 C2 118.7(12) . 31_664
C1 C3 H3 120.7 . .
C2 C3 H3 120.7 31_664 .
O3 C4 O1 118.3(10) . .
O3 C4 C2 122.0(10) . 35_545
O1 C4 C2 119.3(10) . 35_545
C4 O1 Zn1 119.5(8) . .
C1 O2 Zn1 129.5(8) . .
C1 O2 Zn2 123.6(9) . .
Zn1 O2 Zn2 99.7(3) . .
O1 Zn1 O1 112.5(6) . 18_654
O1 Zn1 O2 119.5(4) . 18_654
O1 Zn1 O2 110.5(4) 18_654 18_654
O1 Zn1 O2 110.5(4) . .
O1 Zn1 O2 119.5(4) 18_654 .
O2 Zn1 O2 81.3(5) 18_654 .
O1 Zn1 Zn2 123.7(3) . .
O1 Zn1 Zn2 123.7(3) 18_654 .
O2 Zn1 Zn2 40.7(2) 18_654 .
O2 Zn1 Zn2 40.7(2) . .
O3 Zn2 O3 102.6(5) 29 27
O3 Zn2 O2 89.6(3) 29 .
O3 Zn2 O2 166.2(4) 27 .
O3 Zn2 O2 166.2(4) 29 18_654
O3 Zn2 O2 89.6(3) 27 18_654
O2 Zn2 O2 79.2(4) . 18_654
O3 Zn2 Zn1 128.7(3) 29 .
O3 Zn2 Zn1 128.7(3) 27 .
O2 Zn2 Zn1 39.6(2) . .
O2 Zn2 Zn1 39.6(2) 18_654 .

loop_
_geom_bond_atom_site_label_1
_geom_bond_atom_site_label_2
_geom_bond_distance
_geom_bond_site_symmetry_2
O3 C4 1.265(14) .
O3 Zn2 1.978(9) 26_455
C1 O2 1.359(13) .
C1 C3 1.397(17) .
C1 C2 1.420(16) .
C2 C3 1.409(14) 31_664
C2 C4 1.473(15) 29
C3 C2 1.409(14) 31_664
C3 H3 0.9300 .
C4 O1 1.290(13) .
C4 C2 1.473(15) 35_545
O1 Zn1 1.894(8) .
O2 Zn1 1.954(7) .
O2 Zn2 1.997(8) .
Zn1 O1 1.894(8) 18_654
Zn1 O2 1.954(7) 18_654
Zn1 Zn2 3.021(4) .
Zn2 O3 1.978(9) 29
Zn2 O3 1.978(9) 27
Zn2 O2 1.997(8) 18_654

loop_
_geom_torsion_atom_site_label_1
_geom_torsion_atom_site_label_2
_geom_torsion_atom_site_label_3
_geom_torsion_atom_site_label_4
_geom_torsion
_geom_torsion_site_symmetry_1
_geom_torsion_site_symmetry_4
O2 C1 C2 C3 179.0(14) . 31_664
C3 C1 C2 C3 -2(3) . 31_664
O2 C1 C2 C4 6(2) . 29
C3 C1 C2 C4 -175.5(14) . 29
O2 C1 C3 C2 -179.1(14) . 31_664
C2 C1 C3 C2 2(3) . 31_664
Zn2 O3 C4 O1 163.3(9) 26_455 .
Zn2 O3 C4 C2 -24.5(19) 26_455 35_545
O3 C4 O1 Zn1 15.2(17) . .
C2 C4 O1 Zn1 -157.3(9) 35_545 .
C3 C1 O2 Zn1 -2(2) . .
C2 C1 O2 Zn1 177.0(10) . .
C3 C1 O2 Zn2 -146.0(12) . .
C2 C1 O2 Zn2 33(2) . .
C4 O1 Zn1 O1 43.0(9) . 18_654
C4 O1 Zn1 O2 -89.1(10) . 18_654
C4 O1 Zn1 O2 179.4(9) . .
C4 O1 Zn1 Zn2 -137.0(9) . .
C1 O2 Zn1 O1 -32.1(14) . .
Zn2 O2 Zn1 O1 118.3(4) . .
C1 O2 Zn1 O1 100.9(13) . 18_654
Zn2 O2 Zn1 O1 -108.7(5) . 18_654
C1 O2 Zn1 O2 -150.4(16) . 18_654
Zn2 O2 Zn1 O2 -0.001(2) . 18_654
C1 O2 Zn1 Zn2 -150.4(16) . .
C1 O2 Zn2 O3 -35.3(11) . 29
Zn1 O2 Zn2 O3 172.0(5) . 29
C1 O2 Zn2 O3 116.8(16) . 27
Zn1 O2 Zn2 O3 -36.0(18) . 27
C1 O2 Zn2 O2 152.8(14) . 18_654
Zn1 O2 Zn2 O2 0.001(2) . 18_654
C1 O2 Zn2 Zn1 152.8(14) . .
O1 Zn1 Zn2 O3 -92.8(5) . 29
O1 Zn1 Zn2 O3 87.2(5) 18_654 29
O2 Zn1 Zn2 O3 169.7(6) 18_654 29
O2 Zn1 Zn2 O3 -10.3(6) . 29
O1 Zn1 Zn2 O3 87.2(5) . 27
O1 Zn1 Zn2 O3 -92.8(5) 18_654 27
O2 Zn1 Zn2 O3 -10.3(6) 18_654 27
O2 Zn1 Zn2 O3 169.7(6) . 27
O1 Zn1 Zn2 O2 -82.5(6) . .
O1 Zn1 Zn2 O2 97.5(6) 18_654 .
O2 Zn1 Zn2 O2 179.998(2) 18_654 .
O1 Zn1 Zn2 O2 97.5(6) . 18_654
O1 Zn1 Zn2 O2 -82.5(6) 18_654 18_654
O2 Zn1 Zn2 O2 180.002(2) . 18_654

loop_
_platon_squeeze_void_nr
_platon_squeeze_void_average_x
_platon_squeeze_void_average_y
_platon_squeeze_void_average_z
_platon_squeeze_void_volume
_platon_squeeze_void_count_electrons
_platon_squeeze_void_content
1 0.000 0.000 -0.011 1236 390 ' '
2 0.333 0.667 -0.002 1231 388 ' '
3 0.667 0.333 -0.028 1231 388 ' '
